data_2019899
loop_
_publ_author_name
'Odiase, Isaac'
'Nicholson, Catherine E.'
'Ahmad, Ruksanna'
'Cooper, Jerry'
'Yufit, Dmitry S.'
'Cooper, Sharon J.'

_publ_section_title
;
 Three cocrystals and a cocrystal salt of pyrimidin-2-amine and glutaric
 acid
;
_journal_issue 4
_journal_name_full 'Acta Crystallographica Section C'
_journal_page_first
;
;
_journal_paper_doi 10.1107/S2053229615004283
_journal_volume 71
_journal_year 2015
_chemical_formula_iupac '2C4 H5 N3, C5 H8 O4'
_chemical_formula_moiety '2(C4 H5 N3), C5 H8 O4'
_chemical_formula_sum 'C13 H18 N6 O4'
_chemical_formula_weight 322.33
_chemical_name_systematic
;
Pyrimidin-2-amine--glutaric acid (2/1)
;
_space_group_crystal_system monoclinic
_space_group_IT_number 14
_space_group_name_Hall '-P 2yn'
_space_group_name_H-M_alt 'P 1 21/n 1'
_symmetry_space_group_name_Hall '-P 2yn'
_symmetry_space_group_name_H-M 'P 1 21/n 1'
_atom_sites_solution_hydrogens difmap
_atom_sites_solution_primary direct
_atom_sites_solution_secondary difmap
_audit_creation_method
;
  Olex2 1.2-beta
  (compiled Nov  5 2012 18:22:26, GUI svn.r4372)
;
_cell_angle_alpha 90.00
_cell_angle_beta 113.0320(10)
_cell_angle_gamma 90.00
_cell_formula_units_Z 4
_cell_length_a 10.2625(4)
_cell_length_b 15.0558(6)
_cell_length_c 11.1755(4)
_cell_measurement_reflns_used 3520
_cell_measurement_temperature 120
_cell_measurement_theta_max 30.98
_cell_measurement_theta_min 2.40
_cell_volume 1589.08(11)
_computing_cell_refinement
;
SAINT (Bruker, 2003)
;
_computing_data_collection
;
SMART (Bruker, 2001)
;
_computing_data_reduction
;
SAINT (Bruker, 2003)
;
_computing_molecular_graphics
;
OLEX2 (Dolomanov <i>et al.</i>,  2009)
;
_computing_publication_material
;
OLEX2 (Dolomanov <i>et al.</i>,  2009)
;
_computing_structure_refinement
;
SHELXL97 (Sheldrick, 2008)
;
_computing_structure_solution
;
SHELXS97 (Sheldrick, 2008)
;
_diffrn_ambient_temperature 120
_diffrn_detector_area_resol_mean 5.6
_diffrn_measured_fraction_theta_full 0.994
_diffrn_measured_fraction_theta_max 0.994
_diffrn_measurement_device 'three-circle diffractometer'
_diffrn_measurement_device_type 'Bruker SMART CCD 6000 area-detector'
_diffrn_measurement_method '\w scans'
_diffrn_radiation_monochromator graphite
_diffrn_radiation_type MoK\a
_diffrn_radiation_wavelength 0.71073
_diffrn_reflns_av_R_equivalents 0.0359
_diffrn_reflns_limit_h_max 14
_diffrn_reflns_limit_h_min -10
_diffrn_reflns_limit_k_max 20
_diffrn_reflns_limit_k_min -20
_diffrn_reflns_limit_l_max 15
_diffrn_reflns_limit_l_min -13
_diffrn_reflns_number 12296
_diffrn_reflns_theta_full 29.50
_diffrn_reflns_theta_max 29.50
_diffrn_reflns_theta_min 2.29
_exptl_absorpt_coefficient_mu 0.103
_exptl_absorpt_correction_type none
_exptl_crystal_colour 'dull light colourless'
_exptl_crystal_density_diffrn 1.347
_exptl_crystal_density_method 'not measured'
_exptl_crystal_description block
_exptl_crystal_F_000 680
_exptl_crystal_size_max 0.34
_exptl_crystal_size_mid 0.32
_exptl_crystal_size_min 0.15
_refine_diff_density_max 0.312
_refine_diff_density_min -0.272
_refine_ls_extinction_method none
_refine_ls_goodness_of_fit_ref 0.990
_refine_ls_hydrogen_treatment refall
_refine_ls_matrix_type full
_refine_ls_number_parameters 280
_refine_ls_number_reflns 4412
_refine_ls_number_restraints 0
_refine_ls_restrained_S_all 0.990
_refine_ls_R_factor_all 0.0642
_refine_ls_R_factor_gt 0.0431
_refine_ls_shift/su_max 0.001
_refine_ls_shift/su_mean 0.000
_refine_ls_structure_factor_coef Fsqd
_refine_ls_weighting_details 'calc w=1/[\s^2^(Fo^2^)+(0.0700P)^2^+0.0000P] where P=(Fo^2^+2Fc^2^)/3'
_refine_ls_weighting_scheme calc
_refine_ls_wR_factor_gt 0.1114
_refine_ls_wR_factor_ref 0.1232
_reflns_number_gt 3041
_reflns_number_total 4412
_reflns_threshold_expression I>2sigma(I)
_cod_data_source_file lg3157sup1.cif
_cod_data_source_block III
_cod_database_code 2019899
_cod_database_fobs_code 2019899

loop_
_space_group_symop_id
_space_group_symop_operation_xyz
1 'x, y, z'
2 '-x+1/2, y+1/2, -z+1/2'
3 '-x, -y, -z'
4 'x-1/2, -y-1/2, z-1/2'

loop_
_atom_site_type_symbol
_atom_site_label
_atom_site_fract_x
_atom_site_fract_y
_atom_site_fract_z
_atom_site_U_iso_or_equiv
_atom_site_adp_type
_atom_site_calc_flag
_atom_site_occupancy
_atom_site_symmetry_multiplicity
O O1 0.68972(11) 0.63776(5) 1.01872(9) 0.0321(2) Uani d 1 1
O O2 0.69066(11) 0.49164(6) 1.05452(9) 0.0346(2) Uani d 1 1
O O3 0.39617(11) 0.35873(6) 0.45576(8) 0.0334(2) Uani d 1 1
O O4 0.48362(10) 0.29041(6) 0.64924(8) 0.0317(2) Uani d 1 1
C C31 0.65891(13) 0.55456(8) 0.98042(12) 0.0264(3) Uani d 1 1
C C32 0.57995(16) 0.54654(8) 0.83610(12) 0.0291(3) Uani d 1 1
C C33 0.54088(14) 0.45193(8) 0.78846(11) 0.0252(3) Uani d 1 1
C C34 0.47157(15) 0.44969(8) 0.64170(11) 0.0258(3) Uani d 1 1
C C35 0.45143(13) 0.35799(8) 0.58448(11) 0.0248(3) Uani d 1 1
H H1 0.7370(19) 0.6431(11) 1.1104(18) 0.054(5) Uiso d 1 1
H H3 0.391(2) 0.2974(13) 0.4157(18) 0.073(6) Uiso d 1 1
H H32A 0.4931(17) 0.5837(11) 0.8104(15) 0.046(4) Uiso d 1 1
H H32B 0.6422(16) 0.5732(11) 0.7983(15) 0.043(4) Uiso d 1 1
H H33A 0.6298(15) 0.4162(10) 0.8216(13) 0.030(4) Uiso d 1 1
H H33B 0.4775(15) 0.4272(10) 0.8263(13) 0.031(4) Uiso d 1 1
H H34A 0.3760(16) 0.4792(10) 0.6086(14) 0.031(4) Uiso d 1 1
H H34B 0.5290(17) 0.4826(10) 0.6055(15) 0.038(4) Uiso d 1 1
N N1 0.86027(13) 0.51591(7) 0.33091(11) 0.0293(3) Uani d 1 1
N N2 0.80550(11) 0.66261(7) 0.27509(10) 0.0279(2) Uani d 1 1
N N3 0.93238(12) 0.61994(7) 0.49646(10) 0.0289(2) Uani d 1 1
C C1 0.86719(13) 0.60143(8) 0.36838(12) 0.0253(3) Uani d 1 1
C C2 0.80468(15) 0.74611(8) 0.31460(13) 0.0311(3) Uani d 1 1
C C3 0.86327(15) 0.77124(9) 0.44277(13) 0.0317(3) Uani d 1 1
C C4 0.92825(14) 0.70457(8) 0.53077(13) 0.0307(3) Uani d 1 1
H H1A 0.8247(17) 0.5046(10) 0.2438(17) 0.041(4) Uiso d 1 1
H H1B 0.9212(19) 0.4787(11) 0.3878(16) 0.046(5) Uiso d 1 1
H H2 0.7613(15) 0.7882(9) 0.2452(13) 0.029(4) Uiso d 1 1
H H3A 0.8596(16) 0.8299(11) 0.4692(14) 0.037(4) Uiso d 1 1
H H4 0.9753(16) 0.7183(10) 0.6248(15) 0.037(4) Uiso d 1 1
N N21 0.48258(13) 0.12266(8) 0.52422(11) 0.0351(3) Uani d 1 1
N N22 0.37737(12) 0.20413(7) 0.33644(10) 0.0296(2) Uani d 1 1
N N23 0.40845(12) 0.04683(7) 0.32978(11) 0.0314(3) Uani d 1 1
C C21 0.42208(14) 0.12440(8) 0.39505(12) 0.0280(3) Uani d 1 1
C C22 0.31796(15) 0.20493(9) 0.20696(13) 0.0316(3) Uani d 1 1
C C23 0.30087(15) 0.12904(9) 0.13313(14) 0.0333(3) Uani d 1 1
C C24 0.34809(14) 0.05092(9) 0.20099(13) 0.0326(3) Uani d 1 1
H H21A 0.4872(17) 0.1747(12) 0.5681(15) 0.048(5) Uiso d 1 1
H H21B 0.5110(17) 0.0677(12) 0.5681(16) 0.046(4) Uiso d 1 1
H H22 0.2861(15) 0.2618(10) 0.1669(13) 0.030(4) Uiso d 1 1
H H23 0.2582(16) 0.1320(10) 0.0399(16) 0.040(4) Uiso d 1 1
H H24 0.3369(15) -0.0050(10) 0.1539(14) 0.031(4) Uiso d 1 1

loop_
_atom_site_aniso_label
_atom_site_aniso_U_11
_atom_site_aniso_U_22
_atom_site_aniso_U_33
_atom_site_aniso_U_12
_atom_site_aniso_U_13
_atom_site_aniso_U_23
O1 0.0473(6) 0.0204(4) 0.0236(5) -0.0021(4) 0.0084(4) -0.0019(3)
O2 0.0497(6) 0.0223(4) 0.0250(5) 0.0006(4) 0.0072(4) 0.0011(3)
O3 0.0505(6) 0.0237(5) 0.0212(5) -0.0023(4) 0.0087(4) -0.0015(3)
O4 0.0464(6) 0.0216(4) 0.0258(5) -0.0016(4) 0.0125(4) 0.0012(3)
C31 0.0317(7) 0.0220(6) 0.0257(6) 0.0002(5) 0.0114(5) -0.0017(4)
C32 0.0420(8) 0.0213(6) 0.0227(6) 0.0002(5) 0.0114(5) -0.0007(4)
C33 0.0331(7) 0.0207(6) 0.0219(6) -0.0007(5) 0.0107(5) -0.0003(4)
C34 0.0344(7) 0.0210(6) 0.0214(6) -0.0006(5) 0.0103(5) -0.0007(4)
C35 0.0288(7) 0.0233(6) 0.0227(6) -0.0029(5) 0.0104(5) -0.0012(4)
N1 0.0366(6) 0.0227(5) 0.0241(6) 0.0022(4) 0.0071(5) -0.0017(4)
N2 0.0318(6) 0.0224(5) 0.0250(5) -0.0013(4) 0.0064(4) -0.0006(4)
N3 0.0346(6) 0.0261(5) 0.0239(5) 0.0009(4) 0.0091(4) -0.0017(4)
C1 0.0258(6) 0.0235(6) 0.0257(6) -0.0007(5) 0.0088(5) -0.0009(4)
C2 0.0341(7) 0.0227(6) 0.0313(7) -0.0011(5) 0.0072(5) 0.0002(5)
C3 0.0353(7) 0.0233(6) 0.0336(7) -0.0022(5) 0.0103(5) -0.0060(5)
C4 0.0339(7) 0.0286(7) 0.0273(7) -0.0027(5) 0.0094(5) -0.0056(5)
N21 0.0518(8) 0.0223(6) 0.0287(6) 0.0018(5) 0.0131(5) -0.0014(5)
N22 0.0367(6) 0.0224(5) 0.0287(6) -0.0030(4) 0.0116(4) -0.0024(4)
N23 0.0360(6) 0.0246(5) 0.0340(6) 0.0005(4) 0.0141(5) -0.0048(4)
C21 0.0297(7) 0.0237(6) 0.0318(7) -0.0013(5) 0.0132(5) -0.0024(5)
C22 0.0367(8) 0.0261(6) 0.0310(7) -0.0036(5) 0.0123(5) -0.0009(5)
C23 0.0367(8) 0.0348(7) 0.0278(7) -0.0022(6) 0.0119(6) -0.0045(5)
C24 0.0344(8) 0.0295(7) 0.0353(7) -0.0019(5) 0.0153(6) -0.0087(5)

loop_
_atom_type_symbol
_atom_type_description
_atom_type_scat_dispersion_real
_atom_type_scat_dispersion_imag
_atom_type_scat_source
C C 0.0033 0.0016 'International Tables Vol C Tables 4.2.6.8 and 6.1.1.4'
H H 0.0000 0.0000 'International Tables Vol C Tables 4.2.6.8 and 6.1.1.4'
N N 0.0061 0.0033 'International Tables Vol C Tables 4.2.6.8 and 6.1.1.4'
O O 0.0106 0.0060 'International Tables Vol C Tables 4.2.6.8 and 6.1.1.4'

loop_
_geom_angle_atom_site_label_1
_geom_angle_atom_site_label_2
_geom_angle_atom_site_label_3
_geom_angle
C31 O1 H1 112.7(10)
C35 O3 H3 113.4(11)
O1 C31 C32 112.62(10)
O2 C31 O1 123.47(11)
O2 C31 C32 123.91(11)
C31 C32 C33 114.20(10)
C31 C32 H32A 108.1(9)
C31 C32 H32B 105.2(9)
C33 C32 H32A 110.0(10)
C33 C32 H32B 111.1(9)
H32A C32 H32B 107.9(13)
C32 C33 H33A 107.3(8)
C32 C33 H33B 109.5(8)
C34 C33 C32 110.42(10)
C34 C33 H33A 111.4(8)
C34 C33 H33B 110.5(8)
H33A C33 H33B 107.6(12)
C33 C34 H34A 111.5(8)
C33 C34 H34B 109.6(9)
C35 C34 C33 114.24(10)
C35 C34 H34A 107.3(8)
C35 C34 H34B 107.3(9)
H34A C34 H34B 106.5(12)
O3 C35 C34 112.59(10)
O4 C35 O3 123.66(11)
O4 C35 C34 123.74(11)
C1 N1 H1A 117.5(10)
C1 N1 H1B 116.2(11)
H1A N1 H1B 121.2(15)
C2 N2 C1 116.72(11)
C4 N3 C1 116.28(11)
N1 C1 N2 117.43(11)
N1 C1 N3 118.08(11)
N2 C1 N3 124.48(11)
N2 C2 C3 123.28(12)
N2 C2 H2 114.5(8)
C3 C2 H2 122.2(8)
C2 C3 C4 115.81(12)
C2 C3 H3A 122.2(9)
C4 C3 H3A 121.9(9)
N3 C4 C3 123.34(12)
N3 C4 H4 116.5(9)
C3 C4 H4 120.2(9)
C21 N21 H21A 118.0(10)
C21 N21 H21B 119.8(10)
H21A N21 H21B 122.0(14)
C22 N22 C21 117.16(11)
C24 N23 C21 116.74(11)
N21 C21 N22 117.83(11)
N21 C21 N23 118.26(12)
N23 C21 N22 123.91(12)
N22 C22 C23 122.61(12)
N22 C22 H22 116.2(8)
C23 C22 H22 121.2(8)
C22 C23 C24 116.22(13)
C22 C23 H23 120.5(9)
C24 C23 H23 123.3(9)
N23 C24 C23 123.36(12)
N23 C24 H24 116.8(8)
C23 C24 H24 119.8(8)

loop_
_geom_bond_atom_site_label_1
_geom_bond_atom_site_label_2
_geom_bond_distance
O1 C31 1.3215(14)
O1 H1 0.950(19)
O2 C31 1.2157(14)
O3 C35 1.3239(14)
O3 H3 1.02(2)
O4 C35 1.2170(14)
C31 C32 1.4999(17)
C32 C33 1.5187(17)
C32 H32A 0.994(17)
C32 H32B 0.979(16)
C33 C34 1.5113(16)
C33 H33A 0.997(14)
C33 H33B 0.978(14)
C34 C35 1.5013(16)
C34 H34A 1.006(15)
C34 H34B 0.971(16)
N1 C1 1.3472(15)
N1 H1A 0.912(17)
N1 H1B 0.893(18)
N2 C1 1.3490(16)
N2 C2 1.3336(16)
N3 C1 1.3508(16)
N3 C4 1.3361(16)
C2 C3 1.3721(18)
C2 H2 0.965(14)
C3 C4 1.3806(18)
C3 H3A 0.937(16)
C4 H4 0.991(15)
N21 C21 1.3299(17)
N21 H21A 0.915(18)
N21 H21B 0.948(18)
N22 C21 1.3584(16)
N22 C22 1.3324(17)
N23 C21 1.3548(15)
N23 C24 1.3271(17)
C22 C23 1.3799(18)
C22 H22 0.962(15)
C23 C24 1.3804(19)
C23 H23 0.961(16)
C24 H24 0.976(14)

loop_
_geom_hbond_atom_site_label_D
_geom_hbond_atom_site_label_H
_geom_hbond_atom_site_label_A
_geom_hbond_site_symmetry_A
_geom_hbond_distance_DH
_geom_hbond_distance_HA
_geom_hbond_distance_DA
_geom_hbond_angle_DHA
O1 H1 N2 1_556 0.950(19) 1.719(19) 2.6639(13) 172.4(17)
O3 H3 N22 . 1.02(2) 1.64(2) 2.6518(13) 174.0(17)
N1 H1A O2 1_554 0.912(17) 2.031(17) 2.9149(15) 162.6(14)
N1 H1B N3 3_766 0.893(18) 2.149(18) 3.0367(16) 172.7(15)
N21 H21A O4 . 0.915(18) 1.972(18) 2.8843(14) 175.1(15)
N21 H21B N23 3_656 0.948(18) 2.055(18) 2.9995(16) 174.6(14)

loop_
_geom_torsion_atom_site_label_1
_geom_torsion_atom_site_label_2
_geom_torsion_atom_site_label_3
_geom_torsion_atom_site_label_4
_geom_torsion
O1 C31 C32 C33 -179.23(11)
O2 C31 C32 C33 0.4(2)
C31 C32 C33 C34 -175.83(11)
C32 C33 C34 C35 170.19(11)
C33 C34 C35 O3 -177.24(11)
C33 C34 C35 O4 2.08(19)
N2 C2 C3 C4 1.8(2)
C1 N2 C2 C3 0.4(2)
C1 N3 C4 C3 -0.67(19)
C2 N2 C1 N1 175.52(12)
C2 N2 C1 N3 -2.98(19)
C2 C3 C4 N3 -1.6(2)
C4 N3 C1 N1 -175.37(12)
C4 N3 C1 N2 3.12(19)
N22 C22 C23 C24 0.5(2)
C21 N22 C22 C23 0.2(2)
C21 N23 C24 C23 0.4(2)
C22 N22 C21 N21 179.50(12)
C22 N22 C21 N23 -0.62(19)
C22 C23 C24 N23 -0.8(2)
C24 N23 C21 N21 -179.78(12)
C24 N23 C21 N22 0.34(19)
